data_7201642
loop_
_publ_author_name
'Wood, Peter A.'
'Forgan, Ross S.'
'Lennie, Alistair R.'
'Parsons, Simon'
'Pidcock, Elna'
'Tasker, Peter A.'
'Warren, John E.'

_publ_section_title
;
 The effect of pressure and substituents on the size of
 pseudo-macrocyclic cavities in salicylaldoxime ligands
;
_journal_issue 2
_journal_name_full CrystEngComm
_journal_page_first 239
_journal_paper_doi 10.1039/b712397c
_journal_volume 10
_journal_year 2008
_chemical_formula_moiety 'C7 H6 Cl1 N1 O2'
_chemical_formula_sum 'C7 H6 Cl N O2'
_chemical_formula_weight 171.58
_chemical_name_common 3-chlorosalicylaldoxime
_chemical_name_systematic 3-chlorosalicylaldoxime
_space_group_IT_number 14
_symmetry_cell_setting monoclinic
_symmetry_space_group_name_Hall '-P 2ybc'
_symmetry_space_group_name_H-M 'P 1 21/c 1'
_atom_sites_solution_hydrogens geom
_atom_sites_solution_primary direct
_audit_creation_date 05-10-11
_audit_creation_method CRYSTALS_ver_12.82
_cell_angle_alpha 90
_cell_angle_beta 91.548(10)
_cell_angle_gamma 90
_cell_formula_units_Z 4
_cell_length_a 13.1506(18)
_cell_length_b 3.8859(6)
_cell_length_c 14.3115(19)
_cell_measurement_reflns_used 2398
_cell_measurement_temperature 298
_cell_measurement_theta_max 25
_cell_measurement_theta_min 3
_cell_volume 731.08(18)
_computing_cell_refinement 'SAINT (Siemens ,1995)'
_computing_data_collection 'SMART (Siemens, 1993)'
_computing_data_reduction 'SAINT (Siemens ,1995)'
_computing_molecular_graphics 'CAMERON (Watkin et al., 1996)'
_computing_publication_material 'CRYSTALS (Betteridge et al., 2003)'
_computing_structure_refinement 'CRYSTALS (Betteridge et al., 2003)'
_computing_structure_solution 'SIR92 (Altomare et al., 1994)'
_diffrn_ambient_temperature 298
_diffrn_measured_fraction_theta_full 0.996
_diffrn_measured_fraction_theta_max 0.938
_diffrn_measurement_device_type 'Bruker SMART Apex CCD'
_diffrn_measurement_method '\f & \w scans'
_diffrn_radiation_monochromator graphite
_diffrn_radiation_type 'Mo K\a'
_diffrn_radiation_wavelength 0.71073
_diffrn_reflns_av_R_equivalents 0.018
_diffrn_reflns_limit_h_max 17
_diffrn_reflns_limit_h_min -17
_diffrn_reflns_limit_k_max 5
_diffrn_reflns_limit_k_min -5
_diffrn_reflns_limit_l_max 19
_diffrn_reflns_limit_l_min -19
_diffrn_reflns_number 10310
_diffrn_reflns_theta_full 28.240
_diffrn_reflns_theta_max 29.726
_diffrn_reflns_theta_min 2.848
_diffrn_standards_number 0
_exptl_absorpt_coefficient_mu 0.463
_exptl_absorpt_correction_T_max 0.92
_exptl_absorpt_correction_T_min 0.82
_exptl_absorpt_correction_type multi-scan
_exptl_absorpt_process_details 'SADABS version 2004/1'
_exptl_crystal_colour colourless
_exptl_crystal_density_diffrn 1.559
_exptl_crystal_description block
_exptl_crystal_F_000 352
_exptl_crystal_recrystallization_method 'Recrystallisation by evaporation of dichloromethane solution'
_exptl_crystal_size_max 0.24
_exptl_crystal_size_mid 0.23
_exptl_crystal_size_min 0.19
_refine_diff_density_max 0.21
_refine_diff_density_min -0.12
_refine_ls_extinction_method None
_refine_ls_goodness_of_fit_ref 0.8005
_refine_ls_hydrogen_treatment mixed
_refine_ls_matrix_type full
_refine_ls_number_parameters 106
_refine_ls_number_reflns 1955
_refine_ls_number_restraints 2
_refine_ls_R_factor_all 0.0618
_refine_ls_R_factor_gt 0.0331
_refine_ls_shift/su_max 0.000597
_refine_ls_structure_factor_coef Fsqd
_refine_ls_weighting_details
;
w=1/[\s^2^(F^2^) + ( 0.00P)^2^ + 0.00P]
where P=(max(Fo^2^,0) + 2Fc^2^)/3
;
_refine_ls_weighting_scheme calc
_refine_ls_wR_factor_all 0.0831
_refine_ls_wR_factor_gt 0.0786
_refine_ls_wR_factor_ref 0.0831
_reflns_limit_h_max 17
_reflns_limit_h_min -17
_reflns_limit_k_max 5
_reflns_limit_k_min 0
_reflns_limit_l_max 19
_reflns_limit_l_min 0
_reflns_number_gt 1127
_reflns_number_total 1955
_reflns_threshold_expression I>2.00u(I)
_oxford_diffrn_Wilson_B_factor 0.00
_oxford_diffrn_Wilson_scale 0.00
_oxford_refine_ls_scale 1.036(4)
_cod_data_source_file B712397C.txt
_cod_data_source_block Cl00kbar
_cod_depositor_comments
;
The following automatic conversions were performed:
'_symmetry_cell_setting' value 'Monoclinic' changed to 'monoclinic'
according to '/home/saulius/struct/CIF-dictionaries/cif_core.dic'
dictionary named 'cif_core.dic' version 2.4.1 from 2010-06-29.

Automatic conversion script
Id: cif_fix_enum 1527 2010-12-29 10:47:43Z saulius 
;
_cod_original_sg_symbol_H-M 'P 21/c'
_cod_original_formula_sum 'C7 H6 Cl1 N1 O2'
_cod_database_code 7201642

loop_
_symmetry_equiv_pos_as_xyz
x,y,z
-x,-y,-z
-x,y+1/2,-z+1/2
x,-y+1/2,z+1/2

loop_
_atom_site_label
_atom_site_type_symbol
_atom_site_fract_x
_atom_site_fract_y
_atom_site_fract_z
_atom_site_U_iso_or_equiv
_atom_site_occupancy
_atom_site_adp_type
_atom_site_refinement_flags_posn
_atom_site_refinement_flags_adp
_atom_site_refinement_flags_occupancy
_atom_site_disorder_assembly
_atom_site_disorder_group
_atom_site_attached_hydrogens
O1 O -0.06345(9) -0.4133(4) 0.85486(8) 0.0671 1.0000 Uani D . . . . .
N2 N 0.02828(9) -0.2715(3) 0.88862(8) 0.0517 1.0000 Uani . . . . . .
C3 C 0.10015(11) -0.3086(4) 0.83200(10) 0.0489 1.0000 Uani . . . . . .
C4 C 0.20135(10) -0.1724(4) 0.85549(9) 0.0453 1.0000 Uani . . . . . .
C5 C 0.22348(10) -0.0185(4) 0.94221(9) 0.0449 1.0000 Uani . . . . . .
O5 O 0.15290(8) 0.0132(3) 1.00854(7) 0.0581 1.0000 Uani D . . . . .
C6 C 0.32106(11) 0.1050(4) 0.96130(10) 0.0491 1.0000 Uani . . . . . .
Cl6 Cl 0.34624(3) 0.28855(11) 1.07007(3) 0.0642 1.0000 Uani . . . . . .
C7 C 0.39604(12) 0.0804(4) 0.89671(12) 0.0575 1.0000 Uani . . . . . .
C8 C 0.37429(12) -0.0693(4) 0.81102(12) 0.0614 1.0000 Uani . . . . . .
C9 C 0.27800(12) -0.1953(4) 0.79045(10) 0.0554 1.0000 Uani . . . . . .
H1 H -0.1009(18) -0.346(6) 0.8905(15) 0.1020 1.0000 Uiso D . . . . .
H3 H 0.0895 -0.4198 0.7740 0.0602 1.0000 Uiso R . . . . .
H5 H 0.1005(13) -0.069(6) 0.9869(12) 0.0871 1.0000 Uiso D . . . . .
H7 H 0.4624 0.1691 0.9127 0.0685 1.0000 Uiso R . . . . .
H8 H 0.4236 -0.0858 0.7671 0.0735 1.0000 Uiso R . . . . .
H9 H 0.2611 -0.2957 0.7302 0.0662 1.0000 Uiso R . . . . .

loop_
_atom_site_aniso_label
_atom_site_aniso_U_11
_atom_site_aniso_U_22
_atom_site_aniso_U_33
_atom_site_aniso_U_23
_atom_site_aniso_U_13
_atom_site_aniso_U_12
O1 0.0546(7) 0.0776(8) 0.0691(8) -0.0165(7) 0.0051(5) -0.0155(6)
N2 0.0478(7) 0.0538(7) 0.0536(7) -0.0022(6) 0.0004(6) -0.0044(6)
C3 0.0569(9) 0.0441(8) 0.0456(7) 0.0012(7) 0.0023(7) 0.0036(7)
C4 0.0477(8) 0.0404(7) 0.0482(8) 0.0063(6) 0.0045(6) 0.0090(6)
C5 0.0436(8) 0.0419(7) 0.0493(8) 0.0079(7) 0.0059(6) 0.0066(6)
O5 0.0474(6) 0.0730(8) 0.0542(6) -0.0083(6) 0.0078(5) -0.0049(6)
C6 0.0480(8) 0.0427(8) 0.0566(8) 0.0097(7) -0.0006(7) 0.0045(7)
Cl6 0.0599(3) 0.0645(3) 0.0675(3) -0.0014(2) -0.00932(19) -0.0027(2)
C7 0.0437(8) 0.0553(9) 0.0735(11) 0.0156(8) 0.0038(7) 0.0049(7)
C8 0.0525(10) 0.0653(10) 0.0673(10) 0.0121(9) 0.0176(8) 0.0125(8)
C9 0.0626(9) 0.0531(9) 0.0509(8) 0.0055(7) 0.0092(7) 0.0111(8)

loop_
_atom_type_symbol
_atom_type_scat_dispersion_real
_atom_type_scat_dispersion_imag
_atom_type_scat_Cromer_Mann_a1
_atom_type_scat_Cromer_Mann_b1
_atom_type_scat_Cromer_Mann_a2
_atom_type_scat_Cromer_Mann_b2
_atom_type_scat_Cromer_Mann_a3
_atom_type_scat_Cromer_Mann_b3
_atom_type_scat_Cromer_Mann_a4
_atom_type_scat_Cromer_Mann_b4
_atom_type_scat_Cromer_Mann_c
_atom_type_scat_source
C 0.0033 0.0016 2.3100 20.8439 1.0200 10.2075 1.5886 0.5687 0.8650 51.6512 0.2156 'International Tables Vol C 4.2.6.8 and 6.1.1.4'
H 0.0000 0.0000 0.4930 10.5109 0.3229 26.1257 0.1402 3.1424 0.0408 57.7998 0.0030 'International Tables Vol C 4.2.6.8 and 6.1.1.4'
N 0.0061 0.0033 12.2126 0.0057 3.1322 9.8933 2.0125 28.9975 1.1663 0.5826 -11.5290 'International Tables Vol C 4.2.6.8 and 6.1.1.4'
O 0.0106 0.0060 3.0485 13.2771 2.2868 5.7011 1.5463 0.3239 0.8670 32.9089 0.2508 'International Tables Vol C 4.2.6.8 and 6.1.1.4'
Cl 0.1484 0.1585 11.4604 0.0104 7.1964 1.1662 6.2556 18.5194 1.6455 47.7784 -9.5574 'International Tables Vol C 4.2.6.8 and 6.1.1.4'

loop_
_geom_angle_atom_site_label_1
_geom_angle_site_symmetry_1
_geom_angle_atom_site_label_2
_geom_angle_site_symmetry_2
_geom_angle_atom_site_label_3
_geom_angle_site_symmetry_3
_geom_angle
_geom_angle_publ_flag
N2 . O1 . H1 . 101.5(19) no
O1 . N2 . C3 . 112.61(12) yes
N2 . C3 . C4 . 120.04(13) yes
N2 . C3 . H3 . 121.3 no
C4 . C3 . H3 . 118.7 no
C3 . C4 . C5 . 121.59(13) yes
C3 . C4 . C9 . 119.57(13) yes
C5 . C4 . C9 . 118.84(14) yes
C4 . C5 . O5 . 122.09(12) yes
C4 . C5 . C6 . 119.34(13) yes
O5 . C5 . C6 . 118.57(13) yes
C5 . O5 . H5 . 106.8(14) no
C5 . C6 . Cl6 . 118.09(12) yes
C5 . C6 . C7 . 121.30(15) yes
Cl6 . C6 . C7 . 120.61(12) yes
C6 . C7 . C8 . 119.48(15) yes
C6 . C7 . H7 . 118.6 no
C8 . C7 . H7 . 121.9 no
C7 . C8 . C9 . 120.35(15) yes
C7 . C8 . H8 . 120.3 no
C9 . C8 . H8 . 119.3 no
C4 . C9 . C8 . 120.69(15) yes
C4 . C9 . H9 . 117.9 no
C8 . C9 . H9 . 121.4 no

loop_
_geom_bond_atom_site_label_1
_geom_bond_site_symmetry_1
_geom_bond_atom_site_label_2
_geom_bond_site_symmetry_2
_geom_bond_distance
_geom_bond_publ_flag
O1 . N2 . 1.4002(16) yes
O1 . H1 . 0.76(2) no
N2 . C3 . 1.2696(18) yes
C3 . C4 . 1.463(2) yes
C3 . H3 . 0.942 no
C4 . C5 . 1.4010(19) yes
C4 . C9 . 1.393(2) yes
C5 . O5 . 1.3511(17) yes
C5 . C6 . 1.390(2) yes
O5 . H5 . 0.813(17) no
C6 . Cl6 . 1.7360(16) yes
C6 . C7 . 1.373(2) yes
C7 . C8 . 1.380(2) yes
C7 . H7 . 0.960 no
C8 . C9 . 1.382(2) yes
C8 . H8 . 0.918 no
C9 . H9 . 0.967 no

loop_
_cod_related_entry_id
_cod_related_entry_database
_cod_related_entry_code
1 ChemSpider 21195658
